data_2217268
loop_
_publ_author_name
'Liu, Dongsheng'
'Xu, Yaping'
'Li, Xinfa'
'Ying, Shaoming'
'Chen, Wentong'

_publ_section_title
;
 Bis(4<i>H</i>-1,2,4-triazol-3-yl)disulfane
;
_journal_coeditor_code RZ2177
_journal_issue 1
_journal_name_full 'Acta Crystallographica Section E'
_journal_page_first o247
_journal_page_last o247
_journal_paper_doi 10.1107/S1600536807065452
_journal_volume 64
_journal_year 2008
_chemical_formula_iupac 'C4 H4 N6 S2'
_chemical_formula_moiety 'C4 H4 N6 S2'
_chemical_formula_sum 'C4 H4 N6 S2'
_chemical_formula_weight 200.25
_chemical_name_systematic
;
Bis(4H-1,2,4-triazol-3-yl)disulfane
;
_space_group_IT_number 15
_symmetry_cell_setting monoclinic
_symmetry_space_group_name_Hall '-C 2yc'
_symmetry_space_group_name_H-M 'C 1 2/c 1'
_atom_sites_solution_hydrogens geom
_atom_sites_solution_primary direct
_atom_sites_solution_secondary difmap
_audit_creation_method SHELXL-97
_cell_angle_alpha 90.00
_cell_angle_beta 122.18(3)
_cell_angle_gamma 90.00
_cell_formula_units_Z 4
_cell_length_a 14.052(3)
_cell_length_b 6.4044(13)
_cell_length_c 9.928(2)
_cell_measurement_reflns_used 25
_cell_measurement_temperature 293(2)
_cell_measurement_theta_max 18
_cell_measurement_theta_min 12
_cell_volume 756.2(4)
_computing_cell_refinement 'RAPID-AUTO (Rigaku, 1998)'
_computing_data_collection 'RAPID-AUTO (Rigaku, 1998)'
_computing_data_reduction 'RAPID-AUTO (Rigaku, 1998)'
_computing_molecular_graphics 'SHELXTL/PC (Sheldrick, 1993)'
_computing_publication_material 'SHELXL97 (Sheldrick,1997)'
_computing_structure_refinement 'SHELXL97 (Sheldrick, 1997)'
_computing_structure_solution 'SHELXS97 (Sheldrick, 1997)'
_diffrn_ambient_temperature 293(2)
_diffrn_measured_fraction_theta_full 0.992
_diffrn_measured_fraction_theta_max 0.992
_diffrn_measurement_device_type 'Rigaku R-AXIS RAPID IP'
_diffrn_measurement_method Oscillation
_diffrn_radiation_monochromator graphite
_diffrn_radiation_source 'fine-focus sealed tube'
_diffrn_radiation_type MoK\a
_diffrn_radiation_wavelength 0.71073
_diffrn_reflns_av_R_equivalents 0.0349
_diffrn_reflns_av_sigmaI/netI 0.0300
_diffrn_reflns_limit_h_max 18
_diffrn_reflns_limit_h_min -18
_diffrn_reflns_limit_k_max 7
_diffrn_reflns_limit_k_min -8
_diffrn_reflns_limit_l_max 12
_diffrn_reflns_limit_l_min -12
_diffrn_reflns_number 3518
_diffrn_reflns_theta_full 27.48
_diffrn_reflns_theta_max 27.48
_diffrn_reflns_theta_min 3.43
_diffrn_standards_decay_% 0
_exptl_absorpt_coefficient_mu 0.651
_exptl_absorpt_correction_T_max 0.962
_exptl_absorpt_correction_T_min 0.932
_exptl_absorpt_correction_type multi-scan
_exptl_absorpt_process_details '(ABSCOR; Higashi, 1995)'
_exptl_crystal_colour Colourless
_exptl_crystal_density_diffrn 1.759
_exptl_crystal_density_method 'not measured'
_exptl_crystal_description Block
_exptl_crystal_F_000 408
_exptl_crystal_size_max 0.12
_exptl_crystal_size_mid 0.09
_exptl_crystal_size_min 0.06
_refine_diff_density_max 0.248
_refine_diff_density_min -0.218
_refine_ls_extinction_method none
_refine_ls_goodness_of_fit_ref 1.088
_refine_ls_hydrogen_treatment refall
_refine_ls_matrix_type full
_refine_ls_number_parameters 63
_refine_ls_number_reflns 859
_refine_ls_number_restraints 0
_refine_ls_restrained_S_all 1.088
_refine_ls_R_factor_all 0.0324
_refine_ls_R_factor_gt 0.0288
_refine_ls_shift/su_max 0.000
_refine_ls_shift/su_mean 0.000
_refine_ls_structure_factor_coef Fsqd
_refine_ls_weighting_details 'calc w=1/[\s^2^(Fo^2^)+(0.0491P)^2^+0.0000P] where P=(Fo^2^+2Fc^2^)/3'
_refine_ls_weighting_scheme calc
_refine_ls_wR_factor_gt 0.0789
_refine_ls_wR_factor_ref 0.0805
_reflns_number_gt 742
_reflns_number_total 859
_reflns_threshold_expression I>2\s(I)
_cod_data_source_file rz2177.cif
_cod_data_source_block I
_cod_depositor_comments
;
The following automatic conversions were performed:
'_symmetry_cell_setting' value 'Monoclinic' changed to 'monoclinic'
according to '/home/saulius/struct/CIF-dictionaries/cif_core.dic'
dictionary named 'cif_core.dic' version 2.4.1 from 2010-06-29.

Automatic conversion script
Id: cif_fix_enum 1527 2010-12-29 10:47:43Z saulius 

The following automatic conversions were performed:

'_symmetry_cell_setting' value 'Monoclinic' changed to 'monoclinic'
according to /home/saulius/struct/CIF-dictionaries/cif_core.dic
dictionary named 'cif_core.dic' version 2.4.1 from 2010-06-29.

Automatic conversion script
Id: cif_fix_values 1715 2011-07-08 13:25:40Z adriana 
;
_cod_original_sg_symbol_H-M 'C 2/c'
_cod_database_code 2217268
_cod_database_fobs_code 2217268

loop_
_symmetry_equiv_pos_as_xyz
'x, y, z'
'-x, y, -z+1/2'
'x+1/2, y+1/2, z'
'-x+1/2, y+1/2, -z+1/2'
'-x, -y, -z'
'x, -y, z-1/2'
'-x+1/2, -y+1/2, -z'
'x+1/2, -y+1/2, z-1/2'

loop_
_atom_site_type_symbol
_atom_site_label
_atom_site_fract_x
_atom_site_fract_y
_atom_site_fract_z
_atom_site_U_iso_or_equiv
_atom_site_adp_type
_atom_site_calc_flag
_atom_site_occupancy
S S1 0.08684(3) 0.07452(6) -0.17828(4) 0.03333(18) Uani d 1
N N1 0.13246(12) 0.4379(2) 0.15290(16) 0.0330(3) Uani d 1
N N2 0.11117(12) 0.2436(2) 0.08916(15) 0.0350(3) Uani d 1
N N3 0.13151(11) 0.4757(2) -0.06502(15) 0.0315(3) Uani d 1
C C1 0.11097(11) 0.2743(2) -0.04273(16) 0.0275(3) Uani d 1
C C2 0.14361(13) 0.5723(3) 0.06089(18) 0.0331(4) Uani d 1
H H1 0.1365(17) 0.462(4) 0.244(3) 0.053(6) Uiso d 1
H H2 0.1600(16) 0.725(3) 0.083(2) 0.042(5) Uiso d 1

loop_
_atom_site_aniso_label
_atom_site_aniso_U_11
_atom_site_aniso_U_22
_atom_site_aniso_U_33
_atom_site_aniso_U_12
_atom_site_aniso_U_13
_atom_site_aniso_U_23
S1 0.0383(3) 0.0327(3) 0.0299(3) 0.00536(14) 0.0188(2) -0.00149(13)
N1 0.0378(7) 0.0423(8) 0.0238(7) 0.0035(5) 0.0197(6) -0.0008(5)
N2 0.0434(7) 0.0387(8) 0.0284(7) 0.0037(5) 0.0228(6) 0.0035(5)
N3 0.0383(7) 0.0365(7) 0.0258(7) -0.0025(5) 0.0212(6) -0.0017(5)
C1 0.0280(7) 0.0346(8) 0.0215(7) 0.0031(5) 0.0143(6) 0.0022(5)
C2 0.0357(8) 0.0387(9) 0.0270(8) -0.0029(6) 0.0181(7) -0.0034(6)

loop_
_atom_type_symbol
_atom_type_description
_atom_type_scat_dispersion_real
_atom_type_scat_dispersion_imag
_atom_type_scat_source
C C 0.0033 0.0016 'International Tables Vol C Tables 4.2.6.8 and 6.1.1.4'
H H 0.0000 0.0000 'International Tables Vol C Tables 4.2.6.8 and 6.1.1.4'
N N 0.0061 0.0033 'International Tables Vol C Tables 4.2.6.8 and 6.1.1.4'
S S 0.1246 0.1234 'International Tables Vol C Tables 4.2.6.8 and 6.1.1.4'

loop_
_geom_angle_atom_site_label_1
_geom_angle_atom_site_label_2
_geom_angle_atom_site_label_3
_geom_angle_site_symmetry_3
_geom_angle
C1 S1 S1 2_554 101.72(5)
C2 N1 N2 . 110.63(13)
C2 N1 H1 . 128.6(15)
N2 N1 H1 . 120.8(15)
C1 N2 N1 . 102.11(13)
C2 N3 C1 . 102.74(13)
N2 C1 N3 . 114.30(13)
N2 C1 S1 . 123.30(12)
N3 C1 S1 . 122.40(11)
N3 C2 N1 . 110.21(15)
N3 C2 H2 . 124.4(12)
N1 C2 H2 . 125.4(12)

loop_
_geom_bond_atom_site_label_1
_geom_bond_atom_site_label_2
_geom_bond_site_symmetry_2
_geom_bond_distance
S1 C1 . 1.7541(15)
S1 S1 2_554 2.0693(11)
N1 C2 . 1.324(2)
N1 N2 . 1.3549(18)
N1 H1 . 0.89(2)
N2 C1 . 1.3225(19)
N3 C2 . 1.322(2)
N3 C1 . 1.3653(19)
C2 H2 . 1.004(19)

loop_
_geom_hbond_atom_site_label_D
_geom_hbond_atom_site_label_H
_geom_hbond_atom_site_label_A
_geom_hbond_site_symmetry_A
_geom_hbond_distance_DH
_geom_hbond_distance_HA
_geom_hbond_distance_DA
_geom_hbond_angle_DHA
N1 H1 N3 6_566 0.89(2) 1.97(2) 2.8617(19) 174.9(19)
